data_2017617
loop_
_publ_author_name
'Chen, Hong-Feng'
'Fang, Qi'
'Chen, Hong-Yu'
'Yu, Wen-Tao'
'Weng, Lin-Hong'

_publ_section_title
;
 Poly[[[aqua(2,2'-bipyridine-\k^2^<i>N</i>,<i>N</i>')manganese(II)]-\m-croconato-\k^4^<i>O</i>,<i>O</i>':<i>O</i>'',<i>O</i>''']
 monohydrate]: a one-dimensional coordination polymer connected by
 hydrophilic--hydrophilic and lipophilic--lipophilic interactions at
 135K
;
_journal_coeditor_code LN3137
_journal_issue 4
_journal_name_full 'Acta Crystallographica Section C'
_journal_page_first m97
_journal_page_last m100
_journal_paper_doi 10.1107/S0108270110006979
_journal_volume 66
_journal_year 2010
_chemical_formula_iupac '[Mn (C5 O5) (C10 H8 N2) (H2 O)] , H2 O'
_chemical_formula_moiety 'C15 H10 Mn N2 O6 , H2 O'
_chemical_formula_sum 'C15 H12 Mn N2 O7'
_chemical_formula_weight 387.21
_chemical_name_systematic
;
Poly[[[aqua(2,2'-bipyridine-\k^2^<i>N</i>,<i>N</i>')manganese(II)]-\m-
croconato-\k^4^<i>O</i>,<i>O</i>':<i>O</i>'',<i>O</i>'''] monohydrate]
;
_space_group_IT_number 14
_symmetry_cell_setting monoclinic
_symmetry_space_group_name_Hall '-P 2ybc'
_symmetry_space_group_name_H-M 'P 1 21/c 1'
_atom_sites_solution_hydrogens difmap
_atom_sites_solution_primary direct
_atom_sites_solution_secondary difmap
_audit_creation_method SHELXL97
_cell_angle_alpha 90.00
_cell_angle_beta 104.7400(10)
_cell_angle_gamma 90.00
_cell_formula_units_Z 4
_cell_length_a 11.3911(2)
_cell_length_b 9.40230(10)
_cell_length_c 14.4361(2)
_cell_measurement_reflns_used 6113
_cell_measurement_temperature 291(2)
_cell_measurement_theta_max 27.45
_cell_measurement_theta_min 2.85
_cell_volume 1495.26(4)
_computing_cell_refinement 'APEX2 (Bruker, 2005)'
_computing_data_collection 'APEX2 (Bruker, 2005)'
_computing_data_reduction 'APEX2 (Bruker, 2005)'
_computing_molecular_graphics
;
SHELXTL97 (Sheldrick, 2008) and DIAMOND (Brandenburg, 2008)
;
_computing_publication_material 'WinGX (Farrugia, 1999)'
_computing_structure_refinement 'SHELXL97 (Sheldrick, 2008)'
_computing_structure_solution 'SHELXS97 (Sheldrick, 2008)'
_diffrn_ambient_temperature 291(2)
_diffrn_detector_area_resol_mean 10
_diffrn_measured_fraction_theta_full 0.995
_diffrn_measured_fraction_theta_max 0.995
_diffrn_measurement_device_type 'Bruker APEX2 CCD area-detector'
_diffrn_measurement_method '\f and \w scans'
_diffrn_radiation_monochromator graphite
_diffrn_radiation_source 'fine-focus sealed tube'
_diffrn_radiation_type MoK\a
_diffrn_radiation_wavelength 0.71073
_diffrn_reflns_av_R_equivalents 0.0160
_diffrn_reflns_av_sigmaI/netI 0.0172
_diffrn_reflns_limit_h_max 14
_diffrn_reflns_limit_h_min -14
_diffrn_reflns_limit_k_max 8
_diffrn_reflns_limit_k_min -12
_diffrn_reflns_limit_l_max 18
_diffrn_reflns_limit_l_min -17
_diffrn_reflns_number 10311
_diffrn_reflns_theta_full 27.00
_diffrn_reflns_theta_max 27.00
_diffrn_reflns_theta_min 1.85
_exptl_absorpt_coefficient_mu 0.927
_exptl_absorpt_correction_T_max 0.8889
_exptl_absorpt_correction_T_min 0.6542
_exptl_absorpt_correction_type multi-scan
_exptl_absorpt_process_details '(APEX2; Bruker, 2005)'
_exptl_crystal_colour pale-green
_exptl_crystal_density_diffrn 1.720
_exptl_crystal_density_method 'not measured'
_exptl_crystal_description prism
_exptl_crystal_F_000 788
_exptl_crystal_size_max 0.50
_exptl_crystal_size_mid 0.17
_exptl_crystal_size_min 0.13
_refine_diff_density_max 0.274
_refine_diff_density_min -0.261
_refine_ls_extinction_coef 0.0062(6)
_refine_ls_extinction_expression Fc^*^=kFc[1+0.001xFc^2^\l^3^/sin(2\q)]^-1/4^
_refine_ls_extinction_method 'SHELXL97 (Sheldrick, 2008)'
_refine_ls_goodness_of_fit_ref 0.962
_refine_ls_hydrogen_treatment refall
_refine_ls_matrix_type full
_refine_ls_number_parameters 275
_refine_ls_number_reflns 3251
_refine_ls_number_restraints 0
_refine_ls_restrained_S_all 0.962
_refine_ls_R_factor_all 0.0263
_refine_ls_R_factor_gt 0.0239
_refine_ls_shift/su_max 0.001
_refine_ls_shift/su_mean 0.000
_refine_ls_structure_factor_coef Fsqd
_refine_ls_weighting_details 'calc w = 1/[\s^2^(Fo^2^)+(0.0324P)^2^+0.6540P] where P=(Fo^2^+2Fc^2^)/3'
_refine_ls_weighting_scheme calc
_refine_ls_wR_factor_gt 0.0605
_refine_ls_wR_factor_ref 0.0621
_reflns_number_gt 2966
_reflns_number_total 3251
_reflns_threshold_expression I>2\s(I)
_cod_data_source_file ln3137.cif
_cod_data_source_block II
_cod_original_cell_volume 1495.26(3)
_cod_original_sg_symbol_H-M P21/c
_cod_database_code 2017617
_cod_database_fobs_code 2017617

loop_
_symmetry_equiv_pos_as_xyz
'x, y, z'
'-x, y+1/2, -z+1/2'
'-x, -y, -z'
'x, -y-1/2, z-1/2'

loop_
_atom_site_type_symbol
_atom_site_label
_atom_site_fract_x
_atom_site_fract_y
_atom_site_fract_z
_atom_site_U_iso_or_equiv
_atom_site_adp_type
_atom_site_calc_flag
_atom_site_refinement_flags
_atom_site_occupancy
_atom_site_disorder_assembly
_atom_site_disorder_group
Mn Mn1 0.685703(18) 0.13748(2) 0.798547(13) 0.02386(8) Uani d . 1 . .
O O1 0.64361(9) 0.36163(10) 0.84543(7) 0.0293(2) Uani d . 1 . .
O O2 0.69761(9) 0.12284(10) 0.96504(7) 0.0291(2) Uani d . 1 . .
O O3 0.68758(10) 0.28426(12) 0.66611(7) 0.0373(2) Uani d . 1 . .
O O4 0.64784(9) -0.00889(11) 0.66128(7) 0.0342(2) Uani d . 1 . .
O O5 0.60963(10) 0.61501(10) 0.96111(7) 0.0331(2) Uani d . 1 . .
O O6 0.50393(11) 0.06671(16) 0.79010(10) 0.0490(3) Uani d . 1 . .
H H6A 0.4694(18) 0.079(2) 0.8351(15) 0.053(6) Uiso d . 1 . .
H H6B 0.469(2) 0.015(2) 0.7544(17) 0.058(7) Uiso d . 1 . .
O O7 0.40479(13) 0.11779(17) 0.94164(11) 0.0502(3) Uani d . 1 . .
H H7A 0.385(2) 0.057(3) 0.9714(19) 0.084(9) Uiso d . 1 . .
H H7B 0.402(2) 0.191(3) 0.9678(18) 0.075(8) Uiso d . 1 . .
N N1 0.88745(10) 0.20027(12) 0.83449(8) 0.0279(2) Uani d . 1 . .
N N2 0.80325(10) -0.06149(12) 0.84535(8) 0.0269(2) Uani d . 1 . .
C C1 0.92501(15) 0.33227(16) 0.82211(11) 0.0336(3) Uani d . 1 . .
H H1 0.8623(15) 0.4000(19) 0.7992(12) 0.036(4) Uiso d . 1 . .
C C2 1.04557(15) 0.36752(17) 0.83568(11) 0.0362(3) Uani d . 1 . .
H H2 1.0690(16) 0.461(2) 0.8277(12) 0.041(5) Uiso d . 1 . .
C C3 1.13186(14) 0.26196(18) 0.86124(11) 0.0384(3) Uani d . 1 . .
H H3 1.2137(18) 0.279(2) 0.8684(13) 0.048(5) Uiso d . 1 . .
C C4 1.09496(14) 0.12544(18) 0.87456(12) 0.0360(3) Uani d . 1 . .
H H4 1.1522(17) 0.051(2) 0.8943(13) 0.043(5) Uiso d . 1 . .
C C5 0.97164(12) 0.09809(15) 0.86180(9) 0.0261(3) Uani d . 1 . .
C C6 0.92461(12) -0.04632(15) 0.87346(9) 0.0259(3) Uani d . 1 . .
C C7 1.00084(15) -0.15974(17) 0.90884(11) 0.0351(3) Uani d . 1 . .
H H7 1.0874(18) -0.1466(19) 0.9314(13) 0.042(5) Uiso d . 1 . .
C C8 0.95076(17) -0.29293(17) 0.91223(12) 0.0414(4) Uani d . 1 . .
H H8 1.0004(17) -0.372(2) 0.9341(13) 0.045(5) Uiso d . 1 . .
C C9 0.82694(17) -0.30929(17) 0.88033(13) 0.0413(4) Uani d . 1 . .
H H9 0.7890(17) -0.401(2) 0.8795(13) 0.046(5) Uiso d . 1 . .
C C10 0.75643(15) -0.19115(16) 0.84863(11) 0.0354(3) Uani d . 1 . .
H H10 0.6698(17) -0.198(2) 0.8269(13) 0.044(5) Uiso d . 1 . .
C C11 0.65021(11) 0.36720(14) 0.93363(9) 0.0231(3) Uani d . 1 . .
C C12 0.67681(11) 0.24317(14) 0.99503(9) 0.0231(3) Uani d . 1 . .
C C13 0.67400(12) 0.28695(15) 1.09142(9) 0.0261(3) Uani d . 1 . .
C C14 0.65142(11) 0.43985(15) 1.08892(9) 0.0253(3) Uani d . 1 . .
C C15 0.63387(11) 0.49253(14) 0.98997(9) 0.0243(3) Uani d . 1 . .

loop_
_atom_site_aniso_label
_atom_site_aniso_U_11
_atom_site_aniso_U_22
_atom_site_aniso_U_33
_atom_site_aniso_U_12
_atom_site_aniso_U_13
_atom_site_aniso_U_23
Mn1 0.02616(12) 0.02487(12) 0.02091(11) 0.00186(8) 0.00666(8) -0.00096(7)
O1 0.0394(5) 0.0314(5) 0.0185(4) 0.0059(4) 0.0098(4) 0.0007(4)
O2 0.0344(5) 0.0275(5) 0.0256(5) 0.0040(4) 0.0080(4) -0.0012(4)
O3 0.0518(6) 0.0387(6) 0.0205(5) 0.0001(5) 0.0079(4) -0.0042(4)
O4 0.0437(6) 0.0371(6) 0.0243(5) 0.0064(5) 0.0133(4) 0.0092(4)
O5 0.0398(6) 0.0262(5) 0.0350(5) 0.0018(4) 0.0127(4) 0.0001(4)
O6 0.0378(6) 0.0727(9) 0.0404(7) -0.0202(6) 0.0171(5) -0.0274(6)
O7 0.0584(8) 0.0396(7) 0.0632(9) -0.0016(6) 0.0348(7) -0.0066(7)
N1 0.0292(6) 0.0263(6) 0.0285(6) 0.0000(5) 0.0080(5) 0.0004(4)
N2 0.0286(6) 0.0268(6) 0.0268(5) 0.0006(5) 0.0097(4) -0.0008(4)
C1 0.0393(8) 0.0279(7) 0.0345(7) -0.0003(6) 0.0112(6) 0.0020(6)
C2 0.0451(9) 0.0323(8) 0.0324(8) -0.0117(7) 0.0120(6) -0.0015(6)
C3 0.0318(8) 0.0442(9) 0.0388(8) -0.0103(7) 0.0082(6) -0.0033(7)
C4 0.0276(7) 0.0385(8) 0.0404(8) 0.0006(6) 0.0060(6) -0.0010(6)
C5 0.0271(6) 0.0290(7) 0.0218(6) 0.0002(5) 0.0054(5) -0.0012(5)
C6 0.0286(6) 0.0281(7) 0.0216(6) 0.0024(5) 0.0073(5) -0.0014(5)
C7 0.0344(8) 0.0342(8) 0.0357(8) 0.0073(6) 0.0071(6) 0.0034(6)
C8 0.0544(10) 0.0301(8) 0.0431(9) 0.0129(7) 0.0187(7) 0.0084(7)
C9 0.0541(10) 0.0249(8) 0.0530(10) -0.0019(7) 0.0285(8) 0.0018(7)
C10 0.0366(8) 0.0297(8) 0.0440(8) -0.0044(6) 0.0178(7) -0.0017(6)
C11 0.0208(6) 0.0283(7) 0.0202(6) -0.0003(5) 0.0053(5) -0.0014(5)
C12 0.0201(6) 0.0281(7) 0.0206(6) 0.0003(5) 0.0042(5) -0.0015(5)
C13 0.0245(6) 0.0334(7) 0.0200(6) -0.0025(5) 0.0049(5) -0.0006(5)
C14 0.0229(6) 0.0317(7) 0.0222(6) -0.0053(5) 0.0070(5) -0.0049(5)
C15 0.0219(6) 0.0276(7) 0.0241(6) -0.0018(5) 0.0074(5) -0.0029(5)

loop_
_atom_type_symbol
_atom_type_description
_atom_type_scat_dispersion_real
_atom_type_scat_dispersion_imag
_atom_type_scat_source
C C 0.0033 0.0016 'International Tables Vol C Tables 4.2.6.8 and 6.1.1.4'
H H 0.0000 0.0000 'International Tables Vol C Tables 4.2.6.8 and 6.1.1.4'
N N 0.0061 0.0033 'International Tables Vol C Tables 4.2.6.8 and 6.1.1.4'
O O 0.0106 0.0060 'International Tables Vol C Tables 4.2.6.8 and 6.1.1.4'
Mn Mn 0.3368 0.7283 'International Tables Vol C Tables 4.2.6.8 and 6.1.1.4'

loop_
_geom_angle_atom_site_label_1
_geom_angle_atom_site_label_2
_geom_angle_atom_site_label_3
_geom_angle_site_symmetry_1
_geom_angle_site_symmetry_3
_geom_angle
_geom_angle_publ_flag
O6 Mn1 N2 . . 104.20(5) ?
O6 Mn1 N1 . . 170.14(5) ?
N2 Mn1 N1 . . 70.67(4) ?
O6 Mn1 O1 . . 91.74(5) ?
N2 Mn1 O1 . . 143.90(4) ?
N1 Mn1 O1 . . 88.26(4) ?
O6 Mn1 O4 . . 78.71(4) ?
N2 Mn1 O4 . . 74.97(4) ?
N1 Mn1 O4 . . 107.32(4) ?
O1 Mn1 O4 . . 140.69(3) ?
O6 Mn1 O3 . . 110.00(5) ?
N2 Mn1 O3 . . 126.05(4) ?
N1 Mn1 O3 . . 79.54(4) ?
O1 Mn1 O3 . . 75.43(3) ?
O4 Mn1 O3 . . 72.46(4) ?
O6 Mn1 O2 . . 81.12(4) ?
N2 Mn1 O2 . . 77.09(4) ?
N1 Mn1 O2 . . 89.43(4) ?
O1 Mn1 O2 . . 73.63(3) ?
O4 Mn1 O2 . . 140.03(3) ?
O3 Mn1 O2 . . 147.39(4) ?
C11 O1 Mn1 . . 111.89(8) ?
C12 O2 Mn1 . . 109.23(8) ?
C13 O3 Mn1 4_565 . 111.23(9) ?
C14 O4 Mn1 4_565 . 111.35(9) ?
Mn1 O6 H6A . . 122.7(14) ?
Mn1 O6 H6B . . 125.1(17) ?
H6A O6 H6B . . 111(2) ?
H7A O7 H7B . . 109(3) ?
C1 N1 C5 . . 118.24(12) ?
C1 N1 Mn1 . . 122.84(10) ?
C5 N1 Mn1 . . 118.69(9) ?
C10 N2 C6 . . 118.34(12) ?
C10 N2 Mn1 . . 123.01(10) ?
C6 N2 Mn1 . . 118.62(9) ?
N1 C1 C2 . . 123.01(15) ?
N1 C1 H1 . . 115.4(11) ?
C2 C1 H1 . . 121.4(11) ?
C1 C2 C3 . . 118.80(15) ?
C1 C2 H2 . . 121.0(11) ?
C3 C2 H2 . . 120.2(11) ?
C2 C3 C4 . . 119.03(14) ?
C2 C3 H3 . . 122.5(13) ?
C4 C3 H3 . . 118.5(12) ?
C3 C4 C5 . . 119.08(15) ?
C3 C4 H4 . . 121.0(11) ?
C5 C4 H4 . . 119.9(11) ?
N1 C5 C4 . . 121.81(13) ?
N1 C5 C6 . . 115.84(12) ?
C4 C5 C6 . . 122.30(13) ?
N2 C6 C7 . . 121.88(13) ?
N2 C6 C5 . . 115.81(12) ?
C7 C6 C5 . . 122.29(13) ?
C8 C7 C6 . . 118.94(15) ?
C8 C7 H7 . . 120.0(11) ?
C6 C7 H7 . . 121.1(11) ?
C9 C8 C7 . . 119.11(15) ?
C9 C8 H8 . . 120.2(12) ?
C7 C8 H8 . . 120.6(12) ?
C8 C9 C10 . . 118.80(15) ?
C8 C9 H9 . . 121.5(11) ?
C10 C9 H9 . . 119.7(11) ?
N2 C10 C9 . . 122.86(15) ?
N2 C10 H10 . . 116.1(12) ?
C9 C10 H10 . . 121.0(12) ?
O1 C11 C12 . . 122.36(12) ?
O1 C11 C15 . . 127.61(12) ?
C12 C11 C15 . . 110.04(11) ?
O2 C12 C11 . . 122.86(11) ?
O2 C12 C13 . . 129.42(12) ?
C11 C12 C13 . . 107.72(11) ?
O3 C13 C14 4_566 . 122.24(12) ?
O3 C13 C12 4_566 . 130.25(14) ?
C14 C13 C12 . . 107.51(11) ?
O4 C14 C13 4_566 . 122.58(12) ?
O4 C14 C15 4_566 . 127.90(13) ?
C13 C14 C15 . . 109.51(11) ?
O5 C15 C11 . . 127.67(12) ?
O5 C15 C14 . . 127.18(12) ?
C11 C15 C14 . . 105.15(11) ?

loop_
_geom_bond_atom_site_label_1
_geom_bond_atom_site_label_2
_geom_bond_site_symmetry_2
_geom_bond_distance
_geom_bond_publ_flag
Mn1 N1 . 2.3006(12) y
Mn1 N2 . 2.2998(12) y
Mn1 O1 . 2.3010(10) y
Mn1 O2 . 2.3766(10) y
Mn1 O3 . 2.3623(10) y
Mn1 O4 . 2.3605(11) y
Mn1 O6 . 2.1486(12) y
O1 C11 . 1.2573(16) y
O2 C12 . 1.2554(16) y
C13 O3 4_566 1.2450(17) y
C14 O4 4_566 1.2394(16) y
O3 C13 4_565 1.2450(17) ?
O4 C14 4_565 1.2394(16) ?
O5 C15 . 1.2319(17) y
O6 H6A . 0.85(2) ?
O6 H6B . 0.75(2) ?
O7 H7A . 0.78(3) ?
O7 H7B . 0.79(3) ?
N1 C1 . 1.3395(19) ?
N1 C5 . 1.3438(18) ?
N2 C6 . 1.3456(17) ?
N2 C10 . 1.3363(19) ?
C1 C2 . 1.377(2) ?
C1 H1 . 0.951(18) ?
C2 C3 . 1.379(2) ?
C2 H2 . 0.930(19) ?
C3 C4 . 1.379(2) ?
C3 H3 . 0.925(19) ?
C4 C5 . 1.393(2) ?
C4 H4 . 0.946(19) ?
C5 C6 . 1.4849(19) ?
C6 C7 . 1.388(2) ?
C7 C8 . 1.382(2) ?
C7 H7 . 0.964(19) ?
C8 C9 . 1.376(3) ?
C8 H8 . 0.94(2) ?
C9 C10 . 1.379(2) ?
C9 H9 . 0.96(2) ?
C10 H10 . 0.959(19) ?
C11 C12 . 1.4494(18) ?
C12 C13 . 1.4592(17) ?
C13 C14 . 1.459(2) ?
C14 C15 . 1.4765(18) ?
C11 C15 . 1.4704(18) ?

loop_
_geom_hbond_atom_site_label_D
_geom_hbond_atom_site_label_H
_geom_hbond_atom_site_label_A
_geom_hbond_site_symmetry_A
_geom_hbond_distance_DH
_geom_hbond_distance_HA
_geom_hbond_distance_DA
_geom_hbond_angle_DHA
O6 H6A O7 . 0.85(2) 1.90(2) 2.7474(18) 175(2)
O6 H6B O1 2_646 0.75(2) 2.21(2) 2.9492(16) 176(2)
O7 H7A O2 3_657 0.78(3) 2.24(3) 3.0156(18) 171(3)
O7 H7B O5 3_667 0.79(3) 2.12(3) 2.9030(18) 178(3)
C7 H7 O2 3_757 0.964(19) 2.534(19) 3.4715(19) 164.2(15)
